data_7016847
loop_
_publ_author_name
'Sieh, Daniel'
'Sch\"offel, Julia'
'Burger, Peter'

_publ_section_title
;
 Synthesis of a chloro protected iridium nitrido complex.
;
_journal_issue 37
_journal_name_full 'Dalton transactions (Cambridge, England : 2003)'
_journal_page_first 9512
_journal_page_last 9524
_journal_paper_doi 10.1039/c1dt10886g
_journal_volume 40
_journal_year 2011
_chemical_formula_moiety 'C39 H31 Cl4 Ir N4 Si, C4 H10 O'
_chemical_formula_sum 'C43 H41 Cl4 Ir N4 O Si'
_chemical_formula_weight 991.58
_chemical_name_systematic
;
?
;
_space_group_IT_number 2
_symmetry_cell_setting triclinic
_symmetry_space_group_name_Hall '-P 1'
_symmetry_space_group_name_H-M 'P -1'
_atom_sites_solution_hydrogens geom
_atom_sites_solution_primary direct
_atom_sites_solution_secondary difmap
_audit_creation_method SHELXL-97
_cell_angle_alpha 81.104(2)
_cell_angle_beta 78.966(2)
_cell_angle_gamma 86.105(3)
_cell_formula_units_Z 2
_cell_length_a 10.8214(5)
_cell_length_b 12.3189(5)
_cell_length_c 15.9789(7)
_cell_measurement_reflns_used 9968
_cell_measurement_temperature 100(2)
_cell_measurement_theta_max 58.162
_cell_measurement_theta_min 5.032
_cell_volume 2063.97(16)
_computing_cell_refinement 'SAINT (Bruker AXS, 2008)'
_computing_data_collection 'SMART (Bruker AXS, 2008)'
_computing_data_reduction 'SAINT (Bruker AXS, 2008)'
_computing_molecular_graphics 'ORTEP-3 (Farrugia, 1997-2008 Glasgow)'
_computing_publication_material 'SHELXTL (Bruker AXS, 1998)'
_computing_structure_refinement 'SHELXL-97 (Sheldrick, 1997)'
_computing_structure_solution 'SHELXS-97 (Sheldrick, 1990)'
_diffrn_ambient_temperature 100(2)
_diffrn_measured_fraction_theta_full 0.931
_diffrn_measured_fraction_theta_max 0.931
_diffrn_measurement_device_type 'Bruker Smart APEX CCD area detector'
_diffrn_measurement_method omega-scan
_diffrn_radiation_monochromator graphite
_diffrn_radiation_source 'incoatec microfocus'
_diffrn_radiation_type MoK\a
_diffrn_radiation_wavelength 0.71073
_diffrn_reflns_av_R_equivalents 0.0458
_diffrn_reflns_av_sigmaI/netI 0.0574
_diffrn_reflns_limit_h_max 14
_diffrn_reflns_limit_h_min -14
_diffrn_reflns_limit_k_max 15
_diffrn_reflns_limit_k_min -15
_diffrn_reflns_limit_l_max 17
_diffrn_reflns_limit_l_min -20
_diffrn_reflns_number 23008
_diffrn_reflns_theta_full 27.49
_diffrn_reflns_theta_max 27.49
_diffrn_reflns_theta_min 1.97
_diffrn_standards_decay_% none
_diffrn_standards_interval_count none
_diffrn_standards_interval_time none
_diffrn_standards_number none
_exptl_absorpt_coefficient_mu 3.561
_exptl_absorpt_correction_T_max 0.9322
_exptl_absorpt_correction_T_min 0.4578
_exptl_absorpt_correction_type numerical
_exptl_absorpt_process_details 'SADABS (Bruker AXS, 2008)'
_exptl_crystal_colour green
_exptl_crystal_density_diffrn 1.596
_exptl_crystal_density_meas ?
_exptl_crystal_density_method 'not measured'
_exptl_crystal_description plate
_exptl_crystal_F_000 988
_exptl_crystal_size_max 0.26
_exptl_crystal_size_mid 0.10
_exptl_crystal_size_min 0.02
_refine_diff_density_max 3.855
_refine_diff_density_min -2.239
_refine_diff_density_rms 0.189
_refine_ls_extinction_method none
_refine_ls_goodness_of_fit_ref 1.160
_refine_ls_hydrogen_treatment mixed
_refine_ls_matrix_type full
_refine_ls_number_parameters 495
_refine_ls_number_reflns 8803
_refine_ls_number_restraints 6
_refine_ls_restrained_S_all 1.162
_refine_ls_R_factor_all 0.0626
_refine_ls_R_factor_gt 0.0517
_refine_ls_shift/su_max 0.001
_refine_ls_shift/su_mean 0.000
_refine_ls_structure_factor_coef Fsqd
_refine_ls_weighting_details 'calc w=1/[\s^2^(Fo^2^)+(0.0411P)^2^+19.1462P] where P=(Fo^2^+2Fc^2^)/3'
_refine_ls_weighting_scheme calc
_refine_ls_wR_factor_gt 0.1288
_refine_ls_wR_factor_ref 0.1354
_reflns_number_gt 7634
_reflns_number_total 8803
_reflns_threshold_expression >2sigma(I)
_cod_data_source_file c1dt10886g.txt
_cod_data_source_block 220dsm
_cod_depositor_comments
;
The following automatic conversions were performed:

'_exptl_crystal_density_meas' value 'not measured' was changed to '?'
- the value is perceived as not measured.

Automatic conversion script
Id: cif_fix_values 3008 2015-01-20 13:52:24Z robertas 
;
_cod_original_sg_symbol_H-M P-1
_cod_database_code 7016847

loop_
_symmetry_equiv_pos_as_xyz
'x, y, z'
'-x, -y, -z'

loop_
_atom_site_label
_atom_site_type_symbol
_atom_site_fract_x
_atom_site_fract_y
_atom_site_fract_z
_atom_site_U_iso_or_equiv
_atom_site_adp_type
_atom_site_occupancy
_atom_site_symmetry_multiplicity
_atom_site_calc_flag
_atom_site_refinement_flags
Ir1 Ir 0.27735(3) 0.49883(2) 0.276145(17) 0.02021(10) Uani 1 1 d .
Cl1 Cl 0.14844(18) 0.27559(17) 0.50776(11) 0.0302(4) Uani 1 1 d .
Cl2 Cl 0.4697(2) 0.24338(17) 0.20943(13) 0.0347(4) Uani 1 1 d .
Cl3 Cl 0.0347(2) 0.75843(17) 0.28017(13) 0.0339(4) Uani 1 1 d .
Cl4 Cl 0.39959(19) 0.63166(18) 0.02878(12) 0.0347(4) Uani 1 1 d .
Si1 Si 0.01207(19) 0.36909(16) 0.24707(12) 0.0203(4) Uani 1 1 d .
N1 N 0.3362(6) 0.3618(5) 0.3498(4) 0.0220(13) Uani 1 1 d .
N2 N 0.4177(6) 0.5522(5) 0.3119(4) 0.0229(13) Uani 1 1 d .
N3 N 0.2847(5) 0.6521(5) 0.2115(4) 0.0195(12) Uani 1 1 d .
N4 N 0.1265(6) 0.4610(5) 0.2330(4) 0.0188(12) Uani 1 1 d U
H4N H 0.105(12) 0.531(10) 0.203(8) 0.08(4) Uiso 1 1 d .
C1 C 0.4980(8) 0.2823(6) 0.4361(5) 0.0285(17) Uani 1 1 d .
H1A H 0.4342 0.2319 0.4692 0.043 Uiso 1 1 calc R
H1B H 0.5423 0.3109 0.4756 0.043 Uiso 1 1 calc R
H1C H 0.5585 0.2430 0.3963 0.043 Uiso 1 1 calc R
C2 C 0.4359(7) 0.3754(7) 0.3862(4) 0.0237(15) Uani 1 1 d .
C3 C 0.4828(7) 0.4827(6) 0.3678(5) 0.0255(16) Uani 1 1 d .
C4 C 0.5863(7) 0.5219(7) 0.3918(5) 0.0293(17) Uani 1 1 d .
H1 H 0.6309 0.4761 0.4305 0.035 Uiso 1 1 calc R
C5 C 0.6248(8) 0.6278(7) 0.3593(5) 0.0301(17) Uani 1 1 d .
H5 H 0.6965 0.6537 0.3753 0.036 Uiso 1 1 calc R
C7 C 0.4545(7) 0.6575(6) 0.2806(4) 0.0223(15) Uani 1 1 d .
C8 C 0.3761(7) 0.7127(6) 0.2232(5) 0.0238(15) Uani 1 1 d .
C9 C 0.3956(8) 0.8277(6) 0.1788(5) 0.0322(18) Uani 1 1 d .
H9A H 0.4327 0.8266 0.1180 0.048 Uiso 1 1 calc R
H9B H 0.4524 0.8633 0.2062 0.048 Uiso 1 1 calc R
H9C H 0.3144 0.8688 0.1832 0.048 Uiso 1 1 calc R
C10 C 0.2976(7) 0.2543(6) 0.3544(5) 0.0227(15) Uani 1 1 d .
C11 C 0.2071(7) 0.2043(6) 0.4215(5) 0.0246(16) Uani 1 1 d .
C12 C 0.1661(8) 0.1013(7) 0.4231(5) 0.0310(18) Uani 1 1 d .
H12 H 0.1034 0.0709 0.4693 0.037 Uiso 1 1 calc R
C13 C 0.2172(9) 0.0407(7) 0.3561(5) 0.0346(19) Uani 1 1 d .
H13 H 0.1876 -0.0300 0.3557 0.042 Uiso 1 1 calc R
C14 C 0.3113(8) 0.0854(7) 0.2906(5) 0.0335(18) Uani 1 1 d .
H14 H 0.3489 0.0441 0.2461 0.040 Uiso 1 1 calc R
C15 C 0.3503(8) 0.1904(6) 0.2904(5) 0.0278(17) Uani 1 1 d .
C16 C 0.2092(7) 0.6973(6) 0.1487(5) 0.0223(15) Uani 1 1 d .
C17 C 0.0882(8) 0.7431(6) 0.1732(5) 0.0263(16) Uani 1 1 d .
C18 C 0.0114(8) 0.7784(6) 0.1126(5) 0.0308(18) Uani 1 1 d .
H18 H -0.0700 0.8106 0.1298 0.037 Uiso 1 1 calc R
C19 C 0.0551(8) 0.7659(7) 0.0275(5) 0.0330(19) Uani 1 1 d .
H19 H 0.0026 0.7896 -0.0137 0.040 Uiso 1 1 calc R
C20 C 0.1725(8) 0.7201(7) 0.0011(5) 0.0313(18) Uani 1 1 d .
H20 H 0.2014 0.7114 -0.0576 0.038 Uiso 1 1 calc R
C21 C 0.2489(7) 0.6865(6) 0.0628(5) 0.0260(16) Uani 1 1 d .
C22 C -0.0676(7) 0.3370(6) 0.3637(4) 0.0214(14) Uani 1 1 d .
C23 C -0.0826(7) 0.4239(6) 0.4122(5) 0.0267(16) Uani 1 1 d .
H23 H -0.0475 0.4925 0.3869 0.032 Uiso 1 1 calc R
C24 C -0.1483(8) 0.4115(7) 0.4972(5) 0.0325(18) Uani 1 1 d .
H24 H -0.1582 0.4716 0.5291 0.039 Uiso 1 1 calc R
C25 C -0.1990(7) 0.3114(7) 0.5348(5) 0.0324(19) Uani 1 1 d .
H25 H -0.2428 0.3023 0.5928 0.039 Uiso 1 1 calc R
C26 C -0.1858(8) 0.2249(7) 0.4878(5) 0.0318(18) Uani 1 1 d .
H26 H -0.2217 0.1566 0.5132 0.038 Uiso 1 1 calc R
C27 C -0.1196(7) 0.2376(7) 0.4031(5) 0.0270(16) Uani 1 1 d .
H27 H -0.1100 0.1771 0.3717 0.032 Uiso 1 1 calc R
C28 C -0.1129(7) 0.4365(6) 0.1857(4) 0.0231(15) Uani 1 1 d .
C29 C -0.2409(7) 0.4182(7) 0.2124(5) 0.0277(16) Uani 1 1 d .
H29 H -0.2681 0.3685 0.2633 0.033 Uiso 1 1 calc R
C30 C -0.3297(8) 0.4711(7) 0.1663(5) 0.0329(19) Uani 1 1 d .
H30 H -0.4166 0.4573 0.1856 0.039 Uiso 1 1 calc R
C31 C -0.2912(8) 0.5435(7) 0.0923(6) 0.036(2) Uani 1 1 d .
H31 H -0.3518 0.5806 0.0610 0.043 Uiso 1 1 calc R
C32 C -0.1661(9) 0.5620(8) 0.0641(6) 0.042(2) Uani 1 1 d .
H32 H -0.1398 0.6116 0.0130 0.050 Uiso 1 1 calc R
C33 C -0.0769(8) 0.5086(7) 0.1098(5) 0.035(2) Uani 1 1 d .
H33 H 0.0099 0.5214 0.0890 0.042 Uiso 1 1 calc R
C34 C 0.0753(7) 0.2437(6) 0.1948(4) 0.0240(15) Uani 1 1 d .
C36 C 0.0565(10) 0.0604(7) 0.1599(5) 0.039(2) Uani 1 1 d .
H36 H 0.0107 -0.0048 0.1684 0.047 Uiso 1 1 calc R
C37 C 0.1703(10) 0.0698(8) 0.1036(6) 0.044(2) Uani 1 1 d .
H37 H 0.2035 0.0106 0.0732 0.052 Uiso 1 1 calc R
C6 C 0.5592(8) 0.6970(7) 0.3032(5) 0.0288(17) Uani 1 1 d .
H6 H 0.5855 0.7695 0.2810 0.035 Uiso 1 1 calc R
C35 C 0.0096(9) 0.1481(7) 0.2041(5) 0.0319(18) Uani 1 1 d .
H35 H -0.0698 0.1423 0.2418 0.038 Uiso 1 1 calc R
C38 C 0.2362(9) 0.1646(8) 0.0913(5) 0.042(2) Uani 1 1 d .
H38 H 0.3136 0.1711 0.0515 0.050 Uiso 1 1 calc R
C39 C 0.1901(8) 0.2507(7) 0.1367(5) 0.0316(18) Uani 1 1 d .
H39 H 0.2371 0.3151 0.1283 0.038 Uiso 1 1 calc R
O1 O 0.6324(7) -0.0139(6) 0.2358(5) 0.0540(18) Uani 1 1 d .
C41 C 0.6067(15) -0.0365(9) 0.3868(8) 0.074(4) Uani 1 1 d .
H41A H 0.5235 0.0012 0.3924 0.110 Uiso 1 1 calc R
H41B H 0.6469 -0.0250 0.4346 0.110 Uiso 1 1 calc R
H41C H 0.5974 -0.1154 0.3883 0.110 Uiso 1 1 calc R
C42 C 0.6845(12) 0.0076(11) 0.3055(9) 0.067(3) Uani 1 1 d .
H42A H 0.6905 0.0879 0.3027 0.081 Uiso 1 1 calc R
H42B H 0.7706 -0.0264 0.3018 0.081 Uiso 1 1 calc R
C43 C 0.6979(11) 0.0377(10) 0.1535(8) 0.064(3) Uani 1 1 d .
H43A H 0.7818 0.0007 0.1393 0.077 Uiso 1 1 calc R
H43B H 0.7104 0.1158 0.1564 0.077 Uiso 1 1 calc R
C44 C 0.6237(13) 0.0307(10) 0.0851(7) 0.064(3) Uani 1 1 d .
H44A H 0.6224 -0.0462 0.0762 0.096 Uiso 1 1 calc R
H44B H 0.6627 0.0747 0.0312 0.096 Uiso 1 1 calc R
H44C H 0.5373 0.0588 0.1028 0.096 Uiso 1 1 calc R

loop_
_atom_site_aniso_label
_atom_site_aniso_U_11
_atom_site_aniso_U_22
_atom_site_aniso_U_33
_atom_site_aniso_U_23
_atom_site_aniso_U_13
_atom_site_aniso_U_12
Ir1 0.02013(15) 0.02403(15) 0.01815(14) -0.00268(10) -0.00788(10) -0.00113(10)
Cl1 0.0292(10) 0.0396(11) 0.0224(9) -0.0047(8) -0.0058(7) -0.0014(8)
Cl2 0.0347(11) 0.0378(11) 0.0295(10) -0.0066(8) -0.0008(8) 0.0024(9)
Cl3 0.0336(11) 0.0399(11) 0.0297(10) -0.0113(8) -0.0067(8) 0.0053(9)
Cl4 0.0291(10) 0.0505(13) 0.0273(9) -0.0135(9) -0.0063(8) -0.0002(9)
Si1 0.0206(10) 0.0234(10) 0.0184(9) -0.0021(7) -0.0073(8) -0.0027(8)
N1 0.025(3) 0.020(3) 0.022(3) -0.001(2) -0.008(2) -0.003(2)
N2 0.024(3) 0.029(3) 0.016(3) -0.002(2) -0.005(2) -0.001(3)
N3 0.018(3) 0.022(3) 0.020(3) -0.003(2) -0.007(2) -0.002(2)
N4 0.0191(17) 0.0176(17) 0.0221(16) -0.0036(13) -0.0069(13) -0.0076(13)
C1 0.027(4) 0.031(4) 0.029(4) 0.001(3) -0.012(3) -0.001(3)
C2 0.016(4) 0.038(4) 0.018(3) -0.005(3) -0.006(3) 0.002(3)
C3 0.026(4) 0.033(4) 0.019(3) -0.004(3) -0.009(3) 0.000(3)
C4 0.026(4) 0.045(5) 0.019(3) -0.004(3) -0.010(3) 0.003(3)
C5 0.029(4) 0.038(5) 0.028(4) -0.010(3) -0.011(3) -0.005(3)
C7 0.023(4) 0.026(4) 0.018(3) -0.002(3) -0.003(3) -0.008(3)
C8 0.028(4) 0.024(4) 0.021(3) -0.007(3) -0.005(3) -0.003(3)
C9 0.042(5) 0.025(4) 0.034(4) -0.002(3) -0.017(4) -0.010(3)
C10 0.021(4) 0.025(4) 0.023(3) 0.002(3) -0.012(3) 0.000(3)
C11 0.031(4) 0.024(4) 0.022(4) -0.002(3) -0.013(3) -0.001(3)
C12 0.033(5) 0.032(4) 0.028(4) 0.005(3) -0.012(3) -0.004(3)
C13 0.048(5) 0.024(4) 0.036(4) -0.001(3) -0.021(4) -0.003(4)
C14 0.042(5) 0.028(4) 0.032(4) -0.005(3) -0.012(4) 0.006(4)
C15 0.033(4) 0.030(4) 0.021(4) -0.002(3) -0.009(3) 0.004(3)
C16 0.031(4) 0.013(3) 0.024(4) 0.001(3) -0.013(3) -0.002(3)
C17 0.031(4) 0.023(4) 0.028(4) -0.004(3) -0.010(3) -0.003(3)
C18 0.029(4) 0.027(4) 0.040(5) -0.002(3) -0.017(4) 0.000(3)
C19 0.042(5) 0.030(4) 0.031(4) 0.004(3) -0.022(4) -0.004(4)
C20 0.040(5) 0.036(4) 0.020(4) -0.002(3) -0.010(3) -0.007(4)
C21 0.031(4) 0.026(4) 0.020(3) 0.003(3) -0.007(3) -0.002(3)
C22 0.019(4) 0.027(4) 0.021(3) -0.004(3) -0.010(3) 0.000(3)
C23 0.027(4) 0.028(4) 0.027(4) -0.006(3) -0.010(3) 0.000(3)
C24 0.031(4) 0.046(5) 0.025(4) -0.013(4) -0.011(3) 0.007(4)
C25 0.024(4) 0.054(5) 0.018(4) -0.001(3) -0.004(3) 0.003(4)
C26 0.034(5) 0.034(4) 0.026(4) 0.007(3) -0.010(3) -0.005(3)
C27 0.028(4) 0.033(4) 0.022(4) -0.004(3) -0.010(3) -0.003(3)
C28 0.025(4) 0.026(4) 0.020(3) -0.007(3) -0.008(3) 0.004(3)
C29 0.022(4) 0.041(5) 0.021(4) -0.007(3) -0.006(3) -0.004(3)
C30 0.022(4) 0.052(5) 0.029(4) -0.017(4) -0.009(3) 0.005(4)
C31 0.037(5) 0.039(5) 0.038(5) -0.007(4) -0.024(4) 0.005(4)
C32 0.044(5) 0.045(5) 0.036(5) 0.013(4) -0.022(4) -0.010(4)
C33 0.028(4) 0.042(5) 0.035(4) 0.008(4) -0.015(4) -0.011(4)
C34 0.029(4) 0.025(4) 0.020(3) -0.003(3) -0.009(3) -0.001(3)
C36 0.063(6) 0.026(4) 0.033(5) -0.008(3) -0.016(4) 0.000(4)
C37 0.058(6) 0.044(6) 0.033(5) -0.012(4) -0.020(4) 0.020(5)
C6 0.028(4) 0.030(4) 0.032(4) -0.006(3) -0.010(3) -0.009(3)
C35 0.044(5) 0.030(4) 0.024(4) -0.005(3) -0.011(3) -0.004(4)
C38 0.046(6) 0.054(6) 0.024(4) -0.010(4) -0.008(4) 0.022(5)
C39 0.034(5) 0.039(5) 0.022(4) -0.004(3) -0.008(3) 0.008(4)
O1 0.059(5) 0.043(4) 0.062(5) -0.009(3) -0.014(4) -0.008(3)
C41 0.130(12) 0.046(6) 0.061(7) -0.004(5) -0.055(8) -0.015(7)
C42 0.058(8) 0.062(8) 0.084(9) -0.004(7) -0.024(7) 0.002(6)
C43 0.045(7) 0.057(7) 0.079(8) 0.002(6) 0.011(6) -0.007(5)
C44 0.080(9) 0.058(7) 0.052(7) -0.018(5) 0.008(6) -0.018(6)

loop_
_atom_type_symbol
_atom_type_description
_atom_type_scat_dispersion_real
_atom_type_scat_dispersion_imag
_atom_type_scat_source
C C 0.0030 0.0020 'International Tables Vol C Tables 4.2.6.8 and 6.1.1.4'
H H 0.0000 0.0000 'International Tables Vol C Tables 4.2.6.8 and 6.1.1.4'
Cl Cl 0.1480 0.1590 'International Tables Vol C Tables 4.2.6.8 and 6.1.1.4'
Ir Ir -1.4440 7.9890 'International Tables Vol C Tables 4.2.6.8 and 6.1.1.4'
N N 0.0060 0.0030 'International Tables Vol C Tables 4.2.6.8 and 6.1.1.4'
O O 0.0110 0.0060 'International Tables Vol C Tables 4.2.6.8 and 6.1.1.4'
Si Si 0.0820 0.0700 'International Tables Vol C Tables 4.2.6.8 and 6.1.1.4'

loop_
_geom_angle_atom_site_label_1
_geom_angle_atom_site_label_2
_geom_angle_atom_site_label_3
_geom_angle
N2 Ir1 N4 173.4(3)
N2 Ir1 N3 78.8(2)
N4 Ir1 N3 94.7(2)
N2 Ir1 N1 78.7(2)
N4 Ir1 N1 107.9(2)
N3 Ir1 N1 157.2(2)
N4 Si1 C22 112.3(3)
N4 Si1 C28 106.7(3)
C22 Si1 C28 106.6(3)
N4 Si1 C34 110.2(3)
C22 Si1 C34 114.3(3)
C28 Si1 C34 106.1(3)
C2 N1 C10 117.7(6)
C2 N1 Ir1 115.0(5)
C10 N1 Ir1 126.4(4)
C7 N2 C3 121.2(6)
C7 N2 Ir1 119.3(5)
C3 N2 Ir1 119.5(5)
C8 N3 C16 118.1(6)
C8 N3 Ir1 115.9(5)
C16 N3 Ir1 125.8(4)
Si1 N4 Ir1 144.5(4)
Si1 N4 H4N 113(7)
Ir1 N4 H4N 100(7)
C2 C1 H1A 109.5
C2 C1 H1B 109.5
H1A C1 H1B 109.5
C2 C1 H1C 109.5
H1A C1 H1C 109.5
H1B C1 H1C 109.5
N1 C2 C3 115.0(6)
N1 C2 C1 122.4(7)
C3 C2 C1 122.5(6)
C4 C3 N2 118.8(7)
C4 C3 C2 129.2(7)
N2 C3 C2 111.8(6)
C5 C4 C3 120.1(7)
C5 C4 H1 119.9
C3 C4 H1 119.9
C4 C5 C6 120.7(7)
C4 C5 H5 119.7
C6 C5 H5 119.7
N2 C7 C6 120.4(7)
N2 C7 C8 111.5(6)
C6 C7 C8 128.0(7)
N3 C8 C7 114.5(6)
N3 C8 C9 122.5(6)
C7 C8 C9 123.0(7)
C8 C9 H9A 109.5
C8 C9 H9B 109.5
H9A C9 H9B 109.5
C8 C9 H9C 109.5
H9A C9 H9C 109.5
H9B C9 H9C 109.5
C15 C10 C11 116.2(7)
C15 C10 N1 120.3(7)
C11 C10 N1 123.4(7)
C12 C11 C10 122.8(7)
C12 C11 Cl1 119.0(6)
C10 C11 Cl1 118.2(6)
C11 C12 C13 119.6(8)
C11 C12 H12 120.2
C13 C12 H12 120.2
C14 C13 C12 119.3(8)
C14 C13 H13 120.4
C12 C13 H13 120.4
C15 C14 C13 119.8(8)
C15 C14 H14 120.1
C13 C14 H14 120.1
C14 C15 C10 122.2(8)
C14 C15 Cl2 119.0(6)
C10 C15 Cl2 118.7(6)
C21 C16 C17 117.6(6)
C21 C16 N3 120.6(7)
C17 C16 N3 121.4(6)
C18 C17 C16 121.1(7)
C18 C17 Cl3 119.7(6)
C16 C17 Cl3 119.2(5)
C19 C18 C17 119.2(8)
C19 C18 H18 120.4
C17 C18 H18 120.4
C20 C19 C18 121.5(7)
C20 C19 H19 119.3
C18 C19 H19 119.3
C19 C20 C21 118.4(7)
C19 C20 H20 120.8
C21 C20 H20 120.8
C16 C21 C20 122.2(7)
C16 C21 Cl4 119.4(6)
C20 C21 Cl4 118.4(6)
C27 C22 C23 117.7(7)
C27 C22 Si1 125.7(6)
C23 C22 Si1 116.5(6)
C24 C23 C22 121.2(7)
C24 C23 H23 119.4
C22 C23 H23 119.4
C25 C24 C23 119.7(8)
C25 C24 H24 120.1
C23 C24 H24 120.1
C26 C25 C24 119.9(7)
C26 C25 H25 120.1
C24 C25 H25 120.1
C25 C26 C27 120.1(8)
C25 C26 H26 119.9
C27 C26 H26 119.9
C22 C27 C26 121.3(7)
C22 C27 H27 119.4
C26 C27 H27 119.4
C29 C28 C33 117.3(7)
C29 C28 Si1 123.4(6)
C33 C28 Si1 119.3(6)
C30 C29 C28 121.5(7)
C30 C29 H29 119.2
C28 C29 H29 119.2
C31 C30 C29 119.7(8)
C31 C30 H30 120.1
C29 C30 H30 120.1
C32 C31 C30 120.0(7)
C32 C31 H31 120.0
C30 C31 H31 120.0
C31 C32 C33 120.4(8)
C31 C32 H32 119.8
C33 C32 H32 119.8
C32 C33 C28 121.0(8)
C32 C33 H33 119.5
C28 C33 H33 119.5
C35 C34 C39 117.3(7)
C35 C34 Si1 124.1(6)
C39 C34 Si1 118.3(6)
C37 C36 C35 118.9(9)
C37 C36 H36 120.5
C35 C36 H36 120.5
C38 C37 C36 120.3(9)
C38 C37 H37 119.9
C36 C37 H37 119.9
C7 C6 C5 118.7(7)
C7 C6 H6 120.6
C5 C6 H6 120.6
C34 C35 C36 122.2(9)
C34 C35 H35 118.9
C36 C35 H35 118.9
C37 C38 C39 120.4(9)
C37 C38 H38 119.8
C39 C38 H38 119.8
C38 C39 C34 120.8(9)
C38 C39 H39 119.6
C34 C39 H39 119.6
C42 O1 C43 113.1(9)
C42 C41 H41A 109.5
C42 C41 H41B 109.5
H41A C41 H41B 109.5
C42 C41 H41C 109.5
H41A C41 H41C 109.5
H41B C41 H41C 109.5
O1 C42 C41 110.4(10)
O1 C42 H42A 109.6
C41 C42 H42A 109.6
O1 C42 H42B 109.6
C41 C42 H42B 109.6
H42A C42 H42B 108.1
O1 C43 C44 110.1(9)
O1 C43 H43A 109.6
C44 C43 H43A 109.6
O1 C43 H43B 109.6
C44 C43 H43B 109.6
H43A C43 H43B 108.2
C43 C44 H44A 109.5
C43 C44 H44B 109.5
H44A C44 H44B 109.5
C43 C44 H44C 109.5
H44A C44 H44C 109.5
H44B C44 H44C 109.5

loop_
_geom_bond_atom_site_label_1
_geom_bond_atom_site_label_2
_geom_bond_distance
Ir1 N2 1.911(6)
Ir1 N4 1.998(5)
Ir1 N3 2.006(6)
Ir1 N1 2.042(6)
Cl1 C11 1.743(8)
Cl2 C15 1.727(8)
Cl3 C17 1.732(8)
Cl4 C21 1.742(8)
Si1 N4 1.694(6)
Si1 C22 1.891(7)
Si1 C28 1.892(7)
Si1 C34 1.894(8)
N1 C2 1.350(9)
N1 C10 1.402(9)
N2 C7 1.373(9)
N2 C3 1.396(9)
N3 C8 1.336(9)
N3 C16 1.437(8)
N4 H4N 0.95(12)
C1 C2 1.490(10)
C1 H1A 0.9800
C1 H1B 0.9800
C1 H1C 0.9800
C2 C3 1.416(11)
C3 C4 1.389(11)
C4 C5 1.388(12)
C4 H1 0.9500
C5 C6 1.399(11)
C5 H5 0.9500
C7 C6 1.391(10)
C7 C8 1.431(10)
C8 C9 1.493(10)
C9 H9A 0.9800
C9 H9B 0.9800
C9 H9C 0.9800
C10 C15 1.399(11)
C10 C11 1.402(11)
C11 C12 1.367(11)
C12 C13 1.405(12)
C12 H12 0.9500
C13 C14 1.387(13)
C13 H13 0.9500
C14 C15 1.387(11)
C14 H14 0.9500
C16 C21 1.383(10)
C16 C17 1.399(11)
C17 C18 1.394(10)
C18 C19 1.381(12)
C18 H18 0.9500
C19 C20 1.372(12)
C19 H19 0.9500
C20 C21 1.401(10)
C20 H20 0.9500
C22 C27 1.391(10)
C22 C23 1.399(10)
C23 C24 1.399(11)
C23 H23 0.9500
C24 C25 1.385(12)
C24 H24 0.9500
C25 C26 1.381(12)
C25 H25 0.9500
C26 C27 1.396(11)
C26 H26 0.9500
C27 H27 0.9500
C28 C29 1.392(11)
C28 C33 1.394(11)
C29 C30 1.388(11)
C29 H29 0.9500
C30 C31 1.379(12)
C30 H30 0.9500
C31 C32 1.366(13)
C31 H31 0.9500
C32 C33 1.390(11)
C32 H32 0.9500
C33 H33 0.9500
C34 C35 1.390(11)
C34 C39 1.400(11)
C36 C37 1.379(14)
C36 C35 1.397(12)
C36 H36 0.9500
C37 C38 1.378(14)
C37 H37 0.9500
C6 H6 0.9500
C35 H35 0.9500
C38 C39 1.389(12)
C38 H38 0.9500
C39 H39 0.9500
O1 C42 1.406(14)
O1 C43 1.443(13)
C41 C42 1.455(18)
C41 H41A 0.9800
C41 H41B 0.9800
C41 H41C 0.9800
C42 H42A 0.9900
C42 H42B 0.9900
C43 C44 1.490(17)
C43 H43A 0.9900
C43 H43B 0.9900
C44 H44A 0.9800
C44 H44B 0.9800
C44 H44C 0.9800

loop_
_geom_torsion_atom_site_label_1
_geom_torsion_atom_site_label_2
_geom_torsion_atom_site_label_3
_geom_torsion_atom_site_label_4
_geom_torsion
N2 Ir1 N1 C2 1.2(5)
N4 Ir1 N1 C2 -178.0(5)
N3 Ir1 N1 C2 11.1(10)
N2 Ir1 N1 C10 -167.8(6)
N4 Ir1 N1 C10 13.1(7)
N3 Ir1 N1 C10 -157.9(6)
N4 Ir1 N2 C7 -11(2)
N3 Ir1 N2 C7 -0.2(5)
N1 Ir1 N2 C7 175.9(6)
N4 Ir1 N2 C3 170.1(19)
N3 Ir1 N2 C3 -178.8(6)
N1 Ir1 N2 C3 -2.7(5)
N2 Ir1 N3 C8 0.1(5)
N4 Ir1 N3 C8 178.8(5)
N1 Ir1 N3 C8 -9.8(9)
N2 Ir1 N3 C16 173.7(6)
N4 Ir1 N3 C16 -7.6(6)
N1 Ir1 N3 C16 163.8(6)
C22 Si1 N4 Ir1 48.3(7)
C28 Si1 N4 Ir1 164.8(6)
C34 Si1 N4 Ir1 -80.5(7)
N2 Ir1 N4 Si1 -155.8(18)
N3 Ir1 N4 Si1 -166.8(6)
N1 Ir1 N4 Si1 16.7(7)
C10 N1 C2 C3 170.4(7)
Ir1 N1 C2 C3 0.4(8)
C10 N1 C2 C1 -4.9(10)
Ir1 N1 C2 C1 -174.9(6)
C7 N2 C3 C4 0.0(11)
Ir1 N2 C3 C4 178.6(6)
C7 N2 C3 C2 -174.9(6)
Ir1 N2 C3 C2 3.7(8)
N1 C2 C3 C4 -176.8(8)
C1 C2 C3 C4 -1.4(13)
N1 C2 C3 N2 -2.5(9)
C1 C2 C3 N2 172.9(7)
N2 C3 C4 C5 -0.9(11)
C2 C3 C4 C5 173.0(8)
C3 C4 C5 C6 0.9(12)
C3 N2 C7 C6 0.9(11)
Ir1 N2 C7 C6 -177.7(6)
C3 N2 C7 C8 178.8(6)
Ir1 N2 C7 C8 0.2(8)
C16 N3 C8 C7 -174.2(6)
Ir1 N3 C8 C7 -0.1(8)
C16 N3 C8 C9 5.0(11)
Ir1 N3 C8 C9 179.1(6)
N2 C7 C8 N3 -0.1(9)
C6 C7 C8 N3 177.6(8)
N2 C7 C8 C9 -179.2(7)
C6 C7 C8 C9 -1.5(13)
C2 N1 C10 C15 -88.6(8)
Ir1 N1 C10 C15 80.1(8)
C2 N1 C10 C11 90.9(9)
Ir1 N1 C10 C11 -100.3(7)
C15 C10 C11 C12 -3.5(10)
N1 C10 C11 C12 176.9(7)
C15 C10 C11 Cl1 174.5(5)
N1 C10 C11 Cl1 -5.1(9)
C10 C11 C12 C13 1.2(11)
Cl1 C11 C12 C13 -176.9(6)
C11 C12 C13 C14 1.9(11)
C12 C13 C14 C15 -2.4(12)
C13 C14 C15 C10 -0.1(12)
C13 C14 C15 Cl2 178.8(6)
C11 C10 C15 C14 3.0(10)
N1 C10 C15 C14 -177.4(7)
C11 C10 C15 Cl2 -175.9(5)
N1 C10 C15 Cl2 3.7(9)
C8 N3 C16 C21 85.2(9)
Ir1 N3 C16 C21 -88.3(8)
C8 N3 C16 C17 -101.7(8)
Ir1 N3 C16 C17 84.9(8)
C21 C16 C17 C18 -1.2(11)
N3 C16 C17 C18 -174.5(7)
C21 C16 C17 Cl3 -179.9(6)
N3 C16 C17 Cl3 6.7(10)
C16 C17 C18 C19 1.2(12)
Cl3 C17 C18 C19 179.9(6)
C17 C18 C19 C20 -0.3(12)
C18 C19 C20 C21 -0.5(12)
C17 C16 C21 C20 0.4(11)
N3 C16 C21 C20 173.8(7)
C17 C16 C21 Cl4 179.1(6)
N3 C16 C21 Cl4 -7.5(10)
C19 C20 C21 C16 0.4(12)
C19 C20 C21 Cl4 -178.3(6)
N4 Si1 C22 C27 -149.4(6)
C28 Si1 C22 C27 94.0(7)
C34 Si1 C22 C27 -22.9(7)
N4 Si1 C22 C23 35.3(6)
C28 Si1 C22 C23 -81.3(6)
C34 Si1 C22 C23 161.9(5)
C27 C22 C23 C24 -0.4(11)
Si1 C22 C23 C24 175.3(6)
C22 C23 C24 C25 0.5(11)
C23 C24 C25 C26 -0.8(11)
C24 C25 C26 C27 1.1(12)
C23 C22 C27 C26 0.6(11)
Si1 C22 C27 C26 -174.6(6)
C25 C26 C27 C22 -1.0(12)
N4 Si1 C28 C29 -146.6(6)
C22 Si1 C28 C29 -26.4(7)
C34 Si1 C28 C29 95.8(7)
N4 Si1 C28 C33 33.2(7)
C22 Si1 C28 C33 153.4(6)
C34 Si1 C28 C33 -84.3(7)
C33 C28 C29 C30 -1.1(12)
Si1 C28 C29 C30 178.7(6)
C28 C29 C30 C31 -0.1(12)
C29 C30 C31 C32 0.9(13)
C30 C31 C32 C33 -0.4(14)
C31 C32 C33 C28 -0.9(15)
C29 C28 C33 C32 1.6(13)
Si1 C28 C33 C32 -178.2(7)
N4 Si1 C34 C35 171.7(6)
C22 Si1 C34 C35 44.0(7)
C28 Si1 C34 C35 -73.2(7)
N4 Si1 C34 C39 -14.5(6)
C22 Si1 C34 C39 -142.1(5)
C28 Si1 C34 C39 100.7(6)
C35 C36 C37 C38 -0.2(13)
N2 C7 C6 C5 -0.9(11)
C8 C7 C6 C5 -178.4(8)
C4 C5 C6 C7 0.0(12)
C39 C34 C35 C36 1.9(11)
Si1 C34 C35 C36 175.7(6)
C37 C36 C35 C34 -1.5(12)
C36 C37 C38 C39 1.4(13)
C37 C38 C39 C34 -1.0(12)
C35 C34 C39 C38 -0.6(11)
Si1 C34 C39 C38 -174.8(6)
C43 O1 C42 C41 173.9(10)
C42 O1 C43 C44 -168.7(10)
